data_1547894
loop_
_publ_author_name
'Jiyoung Lee'
'Ja Hun Kwak'
'Wonyoung Choe'

_publ_section_title
;
 Evolution of form in metal&#x0096;organic frameworks
;
_journal_name_full 'Nature Communications'
_journal_page_first 14070
_journal_paper_doi 10.1038/ncomms14070
_journal_volume 8
_journal_year 2017
_chemical_formula_sum 'C208 H168 Cu24 O144 S8'
_chemical_formula_weight 6752.85
_space_group_crystal_system tetragonal
_space_group_IT_number 87
_space_group_name_Hall '-I 4'
_space_group_name_H-M_alt 'I 4/m'
_symmetry_space_group_name_Hall '-I 4'
_symmetry_space_group_name_H-M 'I 4/m'
_atom_sites_solution_hydrogens geom
_cell_angle_alpha 90
_cell_angle_beta 90
_cell_angle_gamma 90
_cell_formula_units_Z 2
_cell_length_a 28.535(4)
_cell_length_b 28.535(4)
_cell_length_c 39.508(8)
_cell_measurement_reflns_used 103685
_cell_measurement_temperature 298(2)
_cell_measurement_theta_max 23.00
_cell_measurement_theta_min 1.99
_cell_volume 32169(9)
_computing_cell_refinement HKL3000
_computing_data_collection 'PAL ADSC Quantum-210 ADX Program'
_computing_data_reduction HKL3000
_computing_molecular_graphics ORTEP
_computing_publication_material CIFTAB
_computing_structure_refinement 'SHELXL-2014/7 (Sheldrick, 2014)'
_computing_structure_solution SHELXS
_diffrn_ambient_temperature 298(2)
_diffrn_measured_fraction_theta_full 0.940
_diffrn_measured_fraction_theta_max 0.940
_diffrn_measurement_device_type 'ADSC Q210 CCD area detector'
_diffrn_measurement_method 'omega scan'
_diffrn_radiation_source 'PLSII 2D bending magnet'
_diffrn_radiation_type synchrotron
_diffrn_radiation_wavelength 0.70001
_diffrn_reflns_av_R_equivalents 0.0645
_diffrn_reflns_av_unetI/netI 0.0331
_diffrn_reflns_Laue_measured_fraction_full 0.940
_diffrn_reflns_Laue_measured_fraction_max 0.940
_diffrn_reflns_limit_h_max 31
_diffrn_reflns_limit_h_min -28
_diffrn_reflns_limit_k_max 31
_diffrn_reflns_limit_k_min -30
_diffrn_reflns_limit_l_max 42
_diffrn_reflns_limit_l_min -44
_diffrn_reflns_number 67592
_diffrn_reflns_point_group_measured_fraction_full 0.940
_diffrn_reflns_point_group_measured_fraction_max 0.940
_diffrn_reflns_theta_full 22.999
_diffrn_reflns_theta_max 22.999
_diffrn_reflns_theta_min 1.988
_exptl_absorpt_coefficient_mu 0.844
_exptl_absorpt_correction_T_max 0.849
_exptl_absorpt_correction_T_min 0.757
_exptl_absorpt_correction_type multi-scan
_exptl_absorpt_process_details HKL3000
_exptl_crystal_colour blue
_exptl_crystal_density_diffrn 0.697
_exptl_crystal_description 'truncated octahedron'
_exptl_crystal_F_000 6784
_exptl_crystal_size_max 0.350
_exptl_crystal_size_mid 0.340
_exptl_crystal_size_min 0.200
_refine_diff_density_max 0.798
_refine_diff_density_min -0.279
_refine_diff_density_rms 0.051
_refine_ls_extinction_coef .
_refine_ls_extinction_method none
_refine_ls_goodness_of_fit_ref 1.045
_refine_ls_hydrogen_treatment constr
_refine_ls_matrix_type full
_refine_ls_number_parameters 404
_refine_ls_number_reflns 11216
_refine_ls_number_restraints 0
_refine_ls_restrained_S_all 1.045
_refine_ls_R_factor_all 0.1089
_refine_ls_R_factor_gt 0.0877
_refine_ls_shift/su_max 0.002
_refine_ls_shift/su_mean 0.000
_refine_ls_structure_factor_coef Fsqd
_refine_ls_weighting_details 'w=1/[\s^2^(Fo^2^)+(0.2000P)^2^] where P=(Fo^2^+2Fc^2^)/3'
_refine_ls_weighting_scheme calc
_refine_ls_wR_factor_gt 0.2814
_refine_ls_wR_factor_ref 0.3004
_reflns_Friedel_coverage 0.000
_reflns_Friedel_fraction_full .
_reflns_Friedel_fraction_max .
_reflns_number_gt 6528
_reflns_number_total 11216
_reflns_threshold_expression 'I > 2\s(I)'
_cod_data_source_file ncomms14070-s2.cif
_cod_data_source_block UMOM-1
_cod_original_cell_volume 32169(11)
_cod_database_code 1547894
_shelx_space_group_comment
;
The symmetry employed for this shelxl refinement is uniquely defined
by the following loop, which should always be used as a source of
symmetry information in preference to the above space-group names.
They are only intended as comments.
;
_platon_squeeze_void_probe_radius 1.20

loop_
_space_group_symop_operation_xyz
'x, y, z'
'-x, -y, z'
'-y, x, z'
'y, -x, z'
'x+1/2, y+1/2, z+1/2'
'-x+1/2, -y+1/2, z+1/2'
'-y+1/2, x+1/2, z+1/2'
'y+1/2, -x+1/2, z+1/2'
'-x, -y, -z'
'x, y, -z'
'y, -x, -z'
'-y, x, -z'
'-x+1/2, -y+1/2, -z+1/2'
'x+1/2, y+1/2, -z+1/2'
'y+1/2, -x+1/2, -z+1/2'
'-y+1/2, x+1/2, -z+1/2'

loop_
_atom_site_label
_atom_site_type_symbol
_atom_site_fract_x
_atom_site_fract_y
_atom_site_fract_z
_atom_site_U_iso_or_equiv
_atom_site_adp_type
_atom_site_occupancy
_atom_site_site_symmetry_order
_atom_site_calc_flag
_atom_site_refinement_flags_posn
_atom_site_refinement_flags_adp
_atom_site_refinement_flags_occupancy
_atom_site_disorder_assembly
_atom_site_disorder_group
C1 C 0.3915(3) 0.2429(3) 0.8657(2) 0.192(2) Uani 1 1 d . . . . .
C2 C 0.4075(2) 0.19910(18) 0.88256(14) 0.195(2) Uani 1 1 d G . . . .
C3 C 0.3940(2) 0.1550(2) 0.87128(16) 0.250(4) Uani 1 1 d G . . . .
H3 H 0.3734 0.1522 0.8531 0.299 Uiso 1 1 calc R U . . .
C4 C 0.4112(3) 0.11505(17) 0.8871(2) 0.283(6) Uani 1 1 d G . . . .
C5 C 0.4419(3) 0.11926(16) 0.91427(18) 0.245(4) Uani 1 1 d G . . . .
H5 H 0.4535 0.0926 0.9249 0.294 Uiso 1 1 calc R U . . .
C6 C 0.4554(2) 0.1634(2) 0.92555(13) 0.198(2) Uani 1 1 d G . . . .
C7 C 0.43818(19) 0.20331(15) 0.90969(14) 0.180(2) Uani 1 1 d G . . . .
H7 H 0.4472 0.2328 0.9172 0.216 Uiso 1 1 calc R U . . .
C8 C 0.4896(3) 0.1708(3) 0.9549(2) 0.189(2) Uani 1 1 d . . . . .
C9 C 0.6107(3) 0.1879(3) 1.04509(19) 0.188(2) Uani 1 1 d . . . . .
C10 C 0.6445(2) 0.1928(2) 1.07419(14) 0.207(3) Uani 1 1 d G . . . .
C11 C 0.6700(3) 0.15447(16) 1.08566(19) 0.251(4) Uani 1 1 d G . . . .
H11 H 0.6670 0.1256 1.0749 0.302 Uiso 1 1 calc R U . . .
C12 C 0.7000(3) 0.1593(2) 1.1132(2) 0.282(6) Uani 1 1 d G . . . .
C13 C 0.7045(2) 0.2024(2) 1.12920(17) 0.247(4) Uani 1 1 d G . . . .
H13 H 0.7245 0.2056 1.1476 0.296 Uiso 1 1 calc R U . . .
C14 C 0.6789(2) 0.24072(18) 1.11774(15) 0.198(3) Uani 1 1 d G . . . .
C15 C 0.64895(18) 0.23593(17) 1.09023(14) 0.185(2) Uani 1 1 d G . . . .
H15 H 0.6319 0.2616 1.0826 0.222 Uiso 1 1 calc R U . . .
C16 C 0.2873(3) 0.3172(3) 0.8649(2) 0.186(2) Uani 1 1 d . . . . .
C17 C 0.3388(3) 0.3873(3) 0.8032(2) 0.187(2) Uani 1 1 d . . . . .
C24 C 0.4409(3) 0.3103(3) 0.8025(2) 0.192(2) Uani 1 1 d . . . . .
C1L C 0.2914(6) 0.1816(6) 0.7295(4) 0.418(12) Uani 1 1 d . . . . .
H1L1 H 0.3089 0.1569 0.7189 0.627 Uiso 1 1 calc R U . . .
H1L2 H 0.2658 0.1685 0.7421 0.627 Uiso 1 1 calc R U . . .
H1L3 H 0.2793 0.2023 0.7124 0.627 Uiso 1 1 calc R U . . .
C2L C 0.3779(10) 0.1838(11) 0.7584(10) 0.64(3) Uani 1 1 d . . . . .
H2L1 H 0.3796 0.1583 0.7426 0.953 Uiso 1 1 calc R U . . .
H2L2 H 0.4024 0.2059 0.7537 0.953 Uiso 1 1 calc R U . . .
H2L3 H 0.3815 0.1720 0.7810 0.953 Uiso 1 1 calc R U . . .
O1 O 0.32876(18) 0.34849(19) 0.78898(12) 0.2075(18) Uani 1 1 d . . . . .
O2 O 0.36108(16) 0.39184(15) 0.82963(11) 0.1813(14) Uani 1 1 d . . . . .
O3 O 0.40687(19) 0.29078(19) 0.78895(12) 0.2091(19) Uani 1 1 d . . . . .
O4 O 0.43947(15) 0.33458(17) 0.83004(12) 0.1881(15) Uani 1 1 d . . . . .
O5 O 0.36729(18) 0.23554(16) 0.83864(14) 0.2066(18) Uani 1 1 d . . . . .
O6 O 0.40002(16) 0.28062(15) 0.87884(11) 0.1828(14) Uani 1 1 d . . . . .
O7 O 0.28861(17) 0.29208(19) 0.83844(13) 0.2026(18) Uani 1 1 d . . . . .
O8 O 0.32136(15) 0.33783(16) 0.87827(11) 0.1813(14) Uani 1 1 d . . . . .
O9 O 0.5079(2) 0.13160(17) 0.96527(14) 0.2070(18) Uani 1 1 d . . . . .
O10 O 0.49647(16) 0.20997(15) 0.96523(11) 0.1787(14) Uani 1 1 d . . . . .
O11 O 0.60315(19) 0.14636(16) 1.03431(14) 0.2094(19) Uani 1 1 d . . . . .
O12 O 0.59174(17) 0.22428(15) 1.03520(11) 0.1827(15) Uani 1 1 d . . . . .
O13 O 0.3950(4) 0.0740(3) 0.8757(3) 0.381(6) Uani 1 1 d . . . . .
H17 H 0.3682 0.0775 0.8686 0.571 Uiso 1 1 calc R U . . .
O14 O 0.7226(5) 0.1220(3) 1.1246(3) 0.429(8) Uani 1 1 d . . . . .
H14 H 0.7394 0.1113 1.1096 0.644 Uiso 1 1 calc R U . . .
C18 C 0.3210(2) 0.42898(18) 0.78529(14) 0.200(3) Uani 1 1 d G . . . .
C19 C 0.2991(3) 0.4257(2) 0.75394(15) 0.251(4) Uani 1 1 d G . . . .
H19 H 0.2961 0.3967 0.7434 0.301 Uiso 1 1 calc R U . . .
C20 C 0.2819(3) 0.4657(3) 0.73826(13) 0.293(6) Uani 1 1 d G . . . .
C21 C 0.2865(3) 0.5091(2) 0.75394(16) 0.290(6) Uani 1 1 d G . . . .
H21 H 0.2749 0.5359 0.7435 0.348 Uiso 1 1 calc R U . . .
C22 C 0.3083(2) 0.51239(18) 0.78530(15) 0.206(3) Uani 1 1 d G . . . .
C23 C 0.32555(19) 0.4723(2) 0.80098(11) 0.192(2) Uani 1 1 d G . . . .
H23 H 0.3402 0.4746 0.8220 0.231 Uiso 1 1 calc R U . . .
O16 O 0.2636(5) 0.4652(3) 0.7067(2) 0.424(8) Uani 1 1 d . . . . .
H16 H 0.2420 0.4462 0.7060 0.636 Uiso 1 1 calc R U . . .
O1L O 0.5685(4) 0.0574(3) 1.0000 0.271(4) Uani 1 2 d S T P . .
O2L O 0.3148(2) 0.2448(2) 0.77250(14) 0.246(3) Uani 1 1 d . . . . .
O1LL O 0.4151(2) 0.3839(2) 0.89562(12) 0.238(2) Uani 1 1 d . . . . .
O2LL O 0.5322(3) 0.2974(2) 1.0000 0.244(3) Uani 1 2 d S T P . .
S1L S 0.3253(2) 0.2107(2) 0.75475(18) 0.462(5) Uani 1 1 d . . . . .
Cu1 Cu 0.34464(3) 0.28758(3) 0.81032(2) 0.1887(5) Uani 1 1 d . . . . .
Cu2 Cu 0.38318(2) 0.34029(3) 0.85769(2) 0.1628(4) Uani 1 1 d . . . . .
Cu3 Cu 0.55716(5) 0.13186(3) 1.0000 0.1826(5) Uani 1 2 d S T P . .
Cu4 Cu 0.54279(4) 0.22333(3) 1.0000 0.1603(4) Uani 1 2 d S T P . .

loop_
_atom_site_aniso_label
_atom_site_aniso_U_11
_atom_site_aniso_U_22
_atom_site_aniso_U_33
_atom_site_aniso_U_23
_atom_site_aniso_U_13
_atom_site_aniso_U_12
C1 0.184(6) 0.197(7) 0.193(6) -0.043(5) -0.031(5) 0.005(5)
C2 0.212(7) 0.158(6) 0.216(6) -0.030(5) -0.025(5) -0.021(5)
C3 0.261(9) 0.192(7) 0.295(10) -0.068(8) -0.081(8) -0.018(7)
C4 0.378(14) 0.135(6) 0.336(12) -0.057(7) -0.121(11) -0.024(7)
C5 0.313(11) 0.142(6) 0.280(10) -0.026(6) -0.044(8) -0.014(6)
C6 0.212(7) 0.155(6) 0.225(7) -0.030(5) -0.023(6) 0.007(5)
C7 0.194(6) 0.160(5) 0.187(5) -0.021(4) -0.018(4) -0.002(4)
C8 0.187(6) 0.156(6) 0.226(7) 0.025(5) 0.005(5) 0.010(5)
C9 0.204(6) 0.170(7) 0.190(6) 0.007(5) -0.007(5) 0.002(5)
C10 0.252(8) 0.143(5) 0.228(7) 0.016(5) -0.028(6) 0.026(5)
C11 0.281(10) 0.173(7) 0.300(11) 0.014(7) -0.052(9) 0.045(7)
C12 0.314(12) 0.188(9) 0.344(13) 0.019(8) -0.133(11) 0.062(8)
C13 0.257(9) 0.185(7) 0.297(10) 0.038(7) -0.083(8) 0.053(7)
C14 0.203(6) 0.162(6) 0.229(7) 0.021(5) -0.046(5) 0.011(5)
C15 0.207(6) 0.157(6) 0.190(5) 0.021(4) -0.016(5) 0.032(4)
C16 0.168(6) 0.198(6) 0.193(6) -0.023(5) -0.015(5) 0.001(5)
C17 0.208(6) 0.164(6) 0.187(6) -0.038(5) -0.033(5) -0.018(5)
C24 0.200(7) 0.192(6) 0.185(6) -0.039(5) -0.014(5) 0.015(5)
C1L 0.406(19) 0.381(18) 0.47(2) -0.245(18) -0.223(17) 0.102(14)
C2L 0.45(4) 0.58(5) 0.87(8) -0.26(5) -0.18(4) 0.11(3)
O1 0.224(4) 0.198(4) 0.201(4) -0.039(3) -0.057(3) -0.003(3)
O2 0.201(4) 0.172(3) 0.171(3) -0.036(2) -0.046(3) -0.005(3)
O3 0.193(4) 0.232(5) 0.202(4) -0.078(3) -0.025(3) -0.016(3)
O4 0.171(3) 0.211(4) 0.183(3) -0.053(3) -0.014(3) -0.011(3)
O5 0.218(4) 0.177(4) 0.224(4) -0.047(3) -0.053(4) 0.000(3)
O6 0.207(4) 0.154(3) 0.187(3) -0.041(3) -0.045(3) -0.005(3)
O7 0.189(4) 0.230(4) 0.189(3) -0.070(3) -0.024(3) -0.013(3)
O8 0.162(3) 0.199(4) 0.183(3) -0.053(3) -0.021(3) -0.010(3)
O9 0.248(5) 0.141(3) 0.232(4) -0.016(3) -0.018(4) 0.001(3)
O10 0.214(4) 0.117(3) 0.205(3) -0.008(2) -0.015(3) 0.005(2)
O11 0.256(5) 0.126(3) 0.247(5) -0.007(3) -0.028(4) 0.014(3)
O12 0.232(4) 0.123(3) 0.193(3) 0.009(2) -0.032(3) 0.012(3)
O13 0.501(14) 0.199(6) 0.443(12) -0.032(7) -0.192(12) -0.086(7)
O14 0.531(16) 0.194(6) 0.564(16) -0.027(8) -0.320(15) 0.112(8)
C18 0.226(7) 0.188(6) 0.185(5) -0.025(5) -0.061(5) 0.000(5)
C19 0.319(12) 0.234(9) 0.199(7) -0.038(6) -0.085(7) 0.004(8)
C20 0.362(15) 0.276(12) 0.240(9) -0.033(9) -0.143(10) 0.032(10)
C21 0.412(16) 0.236(10) 0.223(8) 0.009(7) -0.150(10) -0.010(10)
C22 0.218(7) 0.196(7) 0.204(6) 0.003(5) -0.077(5) 0.004(5)
C23 0.202(6) 0.201(7) 0.175(5) -0.023(5) -0.035(4) 0.003(5)
O16 0.64(2) 0.334(10) 0.296(8) 0.016(7) -0.284(12) -0.054(11)
O1L 0.314(11) 0.197(7) 0.303(9) 0.000 0.000 -0.044(6)
O2L 0.256(5) 0.236(5) 0.246(5) -0.122(4) -0.064(4) -0.015(4)
O1LL 0.289(6) 0.231(5) 0.194(4) -0.073(3) -0.054(4) -0.042(4)
O2LL 0.270(8) 0.118(4) 0.344(10) 0.000 0.000 0.022(4)
S1L 0.396(7) 0.453(7) 0.536(9) -0.308(7) -0.153(6) 0.086(5)
Cu1 0.1933(8) 0.1911(8) 0.1819(7) -0.0645(5) -0.0457(5) -0.0115(5)
Cu2 0.1627(6) 0.1637(6) 0.1619(6) -0.0460(4) -0.0314(4) -0.0049(4)
Cu3 0.2215(11) 0.1086(6) 0.2177(11) 0.000 0.000 0.0131(6)
Cu4 0.2006(9) 0.1087(6) 0.1717(8) 0.000 0.000 0.0100(5)

loop_
_atom_type_symbol
_atom_type_description
_atom_type_scat_dispersion_real
_atom_type_scat_dispersion_imag
_atom_type_scat_source
C C 0.0033 0.0016 'International Tables Vol C Tables 4.2.6.8 and 6.1.1.4'
H H 0.0000 0.0000 'International Tables Vol C Tables 4.2.6.8 and 6.1.1.4'
O O 0.0106 0.0060 'International Tables Vol C Tables 4.2.6.8 and 6.1.1.4'
S S 0.1246 0.1234 'International Tables Vol C Tables 4.2.6.8 and 6.1.1.4'
Cu Cu 0.3201 1.2651 'International Tables Vol C Tables 4.2.6.8 and 6.1.1.4'

loop_
_geom_angle_atom_site_label_1
_geom_angle_atom_site_label_2
_geom_angle_atom_site_label_3
_geom_angle
_geom_angle_site_symmetry_1
_geom_angle_site_symmetry_3
O6 C1 O5 127.0(8) . .
O6 C1 C2 119.4(7) . .
O5 C1 C2 113.5(7) . .
C3 C2 C7 120.0 . .
C3 C2 C1 122.2(5) . .
C7 C2 C1 117.8(5) . .
C2 C3 C4 120.0 . .
O13 C4 C5 123.7(7) . .
O13 C4 C3 116.3(7) . .
C5 C4 C3 120.0 . .
C4 C5 C6 120.0 . .
C7 C6 C5 120.0 . .
C7 C6 C8 117.0(5) . .
C5 C6 C8 123.0(5) . .
C6 C7 C2 120.0 . .
O10 C8 O9 128.6(8) . .
O10 C8 C6 119.3(6) . .
O9 C8 C6 112.2(7) . .
O12 C9 O11 126.9(7) . .
O12 C9 C10 116.4(7) . .
O11 C9 C10 116.6(7) . .
C11 C10 C15 120.0 . .
C11 C10 C9 120.7(5) . .
C15 C10 C9 119.2(5) . .
C10 C11 C12 120.0 . .
O14 C12 C13 120.7(7) . .
O14 C12 C11 119.2(7) . .
C13 C12 C11 120.0 . .
C14 C13 C12 120.0 . .
C13 C14 C15 120.0 . .
C13 C14 C16 120.6(5) . 12_657
C15 C14 C16 119.3(5) . 12_657
C14 C15 C10 120.0 . .
O8 C16 O7 126.2(7) . .
O8 C16 C14 117.4(10) . 11_567
O7 C16 C14 116.4(10) . 11_567
O2 C17 O1 125.6(7) . .
O2 C17 C18 120.1(6) . .
O1 C17 C18 114.3(6) . .
O3 C24 O4 125.4(8) . .
O3 C24 C22 119.0(10) . 3_655
O4 C24 C22 115.5(10) . 3_655
C17 O1 Cu1 121.5(5) . .
C17 O2 Cu2 124.9(4) . .
C24 O3 Cu1 122.8(5) . .
C24 O4 Cu2 122.9(5) . .
C1 O5 Cu1 121.6(5) . .
C1 O6 Cu2 122.5(5) . .
C16 O7 Cu1 122.0(5) . .
C16 O8 Cu2 123.0(4) . .
C8 O9 Cu3 120.3(5) . .
C8 O10 Cu4 122.2(5) . .
C9 O11 Cu3 123.2(5) . .
C9 O12 Cu4 121.6(5) . .
C19 C18 C23 120.0 . .
C19 C18 C17 121.8(5) . .
C23 C18 C17 118.1(5) . .
C18 C19 C20 120.0 . .
O16 C20 C21 117.2(7) . .
O16 C20 C19 122.6(7) . .
C21 C20 C19 120.0 . .
C20 C21 C22 120.0 . .
C23 C22 C21 120.0 . .
C23 C22 C24 121.1(5) . 4_565
C21 C22 C24 118.8(5) . 4_565
C22 C23 C18 120.0 . .
S1L O2L Cu1 139.4(5) . .
O2L S1L C1L 127.4(7) . .
O2L S1L C2L 121.6(11) . .
C1L S1L C2L 110.5(11) . .
O7 Cu1 O3 168.66(19) . .
O7 Cu1 O5 89.7(2) . .
O3 Cu1 O5 89.0(2) . .
O7 Cu1 O1 89.8(2) . .
O3 Cu1 O1 89.0(2) . .
O5 Cu1 O1 167.78(19) . .
O7 Cu1 O2L 96.3(2) . .
O3 Cu1 O2L 95.0(2) . .
O5 Cu1 O2L 95.6(2) . .
O1 Cu1 O2L 96.5(2) . .
O7 Cu1 Cu2 84.29(13) . .
O3 Cu1 Cu2 84.37(13) . .
O5 Cu1 Cu2 83.70(14) . .
O1 Cu1 Cu2 84.11(13) . .
O2L Cu1 Cu2 179.09(19) . .
O8 Cu2 O2 88.37(19) . .
O8 Cu2 O4 168.31(18) . .
O2 Cu2 O4 90.6(2) . .
O8 Cu2 O6 90.7(2) . .
O2 Cu2 O6 168.59(17) . .
O4 Cu2 O6 88.0(2) . .
O8 Cu2 O1LL 96.6(2) . .
O2 Cu2 O1LL 95.6(2) . .
O4 Cu2 O1LL 95.1(2) . .
O6 Cu2 O1LL 95.8(2) . .
O8 Cu2 Cu1 84.14(12) . .
O2 Cu2 Cu1 83.79(12) . .
O4 Cu2 Cu1 84.17(13) . .
O6 Cu2 Cu1 84.80(12) . .
O1LL Cu2 Cu1 179.06(18) . .
O11 Cu3 O11 89.1(4) . 10_557
O11 Cu3 O9 89.8(2) . 10_557
O11 Cu3 O9 167.7(2) 10_557 10_557
O11 Cu3 O9 167.7(2) . .
O11 Cu3 O9 89.8(2) 10_557 .
O9 Cu3 O9 88.7(3) 10_557 .
O11 Cu3 O1L 96.3(2) . .
O11 Cu3 O1L 96.3(2) 10_557 .
O9 Cu3 O1L 95.9(3) 10_557 .
O9 Cu3 O1L 95.9(3) . .
O11 Cu3 Cu4 83.90(14) . .
O11 Cu3 Cu4 83.90(14) 10_557 .
O9 Cu3 Cu4 83.84(14) 10_557 .
O9 Cu3 Cu4 83.84(14) . .
O1L Cu3 Cu4 179.7(3) . .
O10 Cu4 O10 89.9(3) 10_557 .
O10 Cu4 O12 169.40(19) 10_557 10_557
O10 Cu4 O12 89.21(19) . 10_557
O10 Cu4 O12 89.20(19) 10_557 .
O10 Cu4 O12 169.40(19) . .
O12 Cu4 O12 89.7(3) 10_557 .
O10 Cu4 O2LL 95.6(2) 10_557 .
O10 Cu4 O2LL 95.6(2) . .
O12 Cu4 O2LL 95.0(2) 10_557 .
O12 Cu4 O2LL 95.0(2) . .
O10 Cu4 Cu3 84.94(13) 10_557 .
O10 Cu4 Cu3 84.94(13) . .
O12 Cu4 Cu3 84.47(13) 10_557 .
O12 Cu4 Cu3 84.46(13) . .
O2LL Cu4 Cu3 179.2(2) . .

loop_
_geom_bond_atom_site_label_1
_geom_bond_atom_site_label_2
_geom_bond_distance
_geom_bond_site_symmetry_2
C1 O6 1.220(8) .
C1 O5 1.291(8) .
C1 C2 1.486(9) .
C2 C3 1.3900 .
C2 C7 1.3900 .
C3 C4 1.3900 .
C4 O13 1.338(7) .
C4 C5 1.3900 .
C5 C6 1.3900 .
C6 C7 1.3900 .
C6 C8 1.529(9) .
C8 O10 1.207(9) .
C8 O9 1.301(8) .
C9 O12 1.234(8) .
C9 O11 1.279(8) .
C9 C10 1.506(9) .
C10 C11 1.3900 .
C10 C15 1.3900 .
C11 C12 1.3900 .
C12 O14 1.325(7) .
C12 C13 1.3900 .
C13 C14 1.3900 .
C14 C15 1.3900 .
C14 C16 1.500(9) 12_657
C16 O8 1.253(8) .
C16 O7 1.268(8) .
C16 C14 1.50(6) 11_567
C17 O2 1.230(8) .
C17 O1 1.275(7) .
C17 C18 1.474(9) .
C24 O3 1.241(8) .
C24 O4 1.291(8) .
C24 C22 1.50(2) 3_655
C1L S1L 1.620(11) .
C2L S1L 1.69(3) .
O1 Cu1 1.984(5) .
O2 Cu2 1.947(5) .
O3 Cu1 1.969(5) .
O4 Cu2 1.949(5) .
O5 Cu1 1.969(5) .
O6 Cu2 1.957(4) .
O7 Cu1 1.951(5) .
O8 Cu2 1.944(4) .
O9 Cu3 1.964(5) .
O10 Cu4 1.944(4) .
O11 Cu3 1.931(5) .
O12 Cu4 1.971(4) .
C18 C19 1.3900 .
C18 C23 1.3900 .
C19 C20 1.3900 .
C20 O16 1.350(7) .
C20 C21 1.3900 .
C21 C22 1.3900 .
C22 C23 1.3900 .
C22 C24 1.497(9) 4_565
O1L Cu3 2.150(9) .
O2L S1L 1.235(6) .
O2L Cu1 2.110(4) .
O1LL Cu2 2.150(4) .
O2LL Cu4 2.135(6) .
Cu1 Cu2 2.6407(9) .
Cu3 O11 1.932(6) 10_557
Cu3 O9 1.964(5) 10_557
Cu3 Cu4 2.6422(13) .
Cu4 O10 1.944(4) 10_557
Cu4 O12 1.971(4) 10_557

loop_
_platon_squeeze_void_nr
_platon_squeeze_void_average_x
_platon_squeeze_void_average_y
_platon_squeeze_void_average_z
_platon_squeeze_void_volume
_platon_squeeze_void_count_electrons
_platon_squeeze_void_content
1 -0.008 -0.029 -0.005 22487 2191 ' '
